data_4304379
loop_
_publ_author_name
'Yan-Zhen Zheng'
'Wei Xue'
'Ming-Liang Tong'
'Xiao-Ming Chen'
'Fernande Grandjean'
'Gary J. Long'

_publ_contact_author
;
      Professor Xiao-Ming Chen
      MOE Laboratory of bioinorganic and Synthetic Chemistry
      School of Chemistry and Chemical Engineering
      Sun Yst-Sen University 
      Guangzhou 510275 
      P. R. China
;
_publ_contact_author_email cxm@mail.sysu.edu.cn
_publ_contact_author_fax 86-20-84112074
_publ_contact_author_phone 86-20-84113986
_publ_section_title
;
A Two-Dimensional Iron(II) Carboxylate Linear Chain Polymer that Exhibits a
Metamagnetic Spin-Canted Antiferromagnetic to Single-Chain Magnetic
Transition
;
_journal_name_full 'Inorganic Chemistry'
_journal_page_first 4077
_journal_page_last 4087
_journal_paper_doi 10.1021/ic701879y
_journal_volume 47
_journal_year 2008
_chemical_formula_sum 'C14 H12 Fe N2 O6'
_chemical_formula_weight 360.11
_chemical_name_systematic
; 
 ? 
;
_space_group_IT_number 15
_symmetry_cell_setting monoclinic
_symmetry_space_group_name_Hall '-C 2yc'
_symmetry_space_group_name_H-M 'C 1 2/c 1'
_atom_sites_solution_hydrogens geom
_atom_sites_solution_primary direct
_atom_sites_solution_secondary difmap
_audit_creation_method SHELXL-97
_cell_angle_alpha 90.00
_cell_angle_beta 91.580(2)
_cell_angle_gamma 90.00
_cell_formula_units_Z 4
_cell_length_a 21.7021(18)
_cell_length_b 4.9098(4)
_cell_length_c 12.9067(10)
_cell_measurement_temperature 288(2)
_cell_volume 1374.72(19)
_computing_cell_refinement 'Bruker SMART'
_computing_data_collection 'Bruker SMART'
_computing_data_reduction 'Bruker SAINT'
_computing_molecular_graphics 'Bruker SHELXTL'
_computing_publication_material 'Bruker SHELXTL'
_computing_structure_refinement 'SHELXL-97 (Sheldrick, 1997)'
_computing_structure_solution 'SHELXS-97 (Sheldrick, 1990)'
_diffrn_ambient_temperature 288(2)
_diffrn_measured_fraction_theta_full 0.998
_diffrn_measured_fraction_theta_max 0.998
_diffrn_measurement_device_type 'CCD area detector'
_diffrn_measurement_method 'phi and omega scans'
_diffrn_radiation_monochromator graphite
_diffrn_radiation_source 'fine-focus sealed tube'
_diffrn_radiation_type MoK\a
_diffrn_radiation_wavelength 0.71073
_diffrn_reflns_av_R_equivalents 0.0216
_diffrn_reflns_av_sigmaI/netI 0.0203
_diffrn_reflns_limit_h_max 27
_diffrn_reflns_limit_h_min -27
_diffrn_reflns_limit_k_max 6
_diffrn_reflns_limit_k_min -6
_diffrn_reflns_limit_l_max 16
_diffrn_reflns_limit_l_min -16
_diffrn_reflns_number 5418
_diffrn_reflns_theta_full 26.98
_diffrn_reflns_theta_max 26.98
_diffrn_reflns_theta_min 1.88
_exptl_absorpt_coefficient_mu 1.133
_exptl_absorpt_correction_T_max 0.9049
_exptl_absorpt_correction_T_min 0.5747
_exptl_absorpt_correction_type multi-scan
_exptl_absorpt_process_details SADABS
_exptl_crystal_colour yellow
_exptl_crystal_density_diffrn 1.740
_exptl_crystal_density_method 'not measured'
_exptl_crystal_description plate
_exptl_crystal_F_000 736
_exptl_crystal_size_max 0.55
_exptl_crystal_size_mid 0.52
_exptl_crystal_size_min 0.09
_refine_diff_density_max 0.291
_refine_diff_density_min -0.245
_refine_diff_density_rms 0.062
_refine_ls_extinction_method none
_refine_ls_goodness_of_fit_ref 1.053
_refine_ls_hydrogen_treatment constr
_refine_ls_matrix_type full
_refine_ls_number_parameters 106
_refine_ls_number_reflns 1505
_refine_ls_number_restraints 0
_refine_ls_restrained_S_all 1.053
_refine_ls_R_factor_all 0.0295
_refine_ls_R_factor_gt 0.0278
_refine_ls_shift/su_max 0.001
_refine_ls_shift/su_mean 0.000
_refine_ls_structure_factor_coef Fsqd
_refine_ls_weighting_details 'calc w=1/[\s^2^(Fo^2^)+(0.0346P)^2^+1.9431P] where P=(Fo^2^+2Fc^2^)/3'
_refine_ls_weighting_scheme calc
_refine_ls_wR_factor_gt 0.0701
_refine_ls_wR_factor_ref 0.0711
_reflns_number_gt 1422
_reflns_number_total 1505
_reflns_threshold_expression >2sigma(I)
_cod_data_source_file ic701879y-file001.cif
_cod_data_source_block 1
_cod_depositor_comments
;
The following automatic conversions were performed:
'_symmetry_cell_setting' value 'Monoclinic' changed to 'monoclinic'
according to '/home/saulius/struct/CIF-dictionaries/cif_core.dic'
dictionary named 'cif_core.dic' version 2.4.1 from 2010-06-29.

Automatic conversion script
Id: cif_fix_enum 1527 2010-12-29 10:47:43Z saulius 
;
_cod_database_code 4304379

loop_
_symmetry_equiv_pos_as_xyz
'x, y, z'
'-x, y, -z+1/2'
'x+1/2, y+1/2, z'
'-x+1/2, y+1/2, -z+1/2'
'-x, -y, -z'
'x, -y, z-1/2'
'-x+1/2, -y+1/2, -z'
'x+1/2, -y+1/2, z-1/2'

loop_
_atom_site_label
_atom_site_type_symbol
_atom_site_fract_x
_atom_site_fract_y
_atom_site_fract_z
_atom_site_U_iso_or_equiv
_atom_site_adp_type
_atom_site_occupancy
_atom_site_symmetry_multiplicity
_atom_site_calc_flag
_atom_site_refinement_flags
_atom_site_disorder_assembly
_atom_site_disorder_group
Fe1 Fe 0.5000 0.0000 1.0000 0.01681(12) Uani 1 2 d S . .
O1 O 0.49177(5) 0.6691(2) 1.40247(9) 0.0228(3) Uani 1 1 d . . .
O2 O 0.45014(5) 0.2542(2) 1.38838(9) 0.0227(3) Uani 1 1 d . . .
O3 O 0.34617(5) 0.4558(3) 1.28990(10) 0.0263(3) Uani 1 1 d . . .
N1 N 0.40660(6) 0.0723(3) 1.07164(11) 0.0219(3) Uani 1 1 d . . .
C1 C 0.40393(7) 0.2445(3) 1.15188(13) 0.0221(3) Uani 1 1 d . . .
H1A H 0.4392 0.3412 1.1713 0.027 Uiso 1 1 calc R . .
C2 C 0.35083(7) 0.2848(3) 1.20726(12) 0.0209(3) Uani 1 1 d . . .
C3 C 0.29842(8) 0.1408(4) 1.17875(15) 0.0326(4) Uani 1 1 d . . .
H3A H 0.2620 0.1638 1.2141 0.039 Uiso 1 1 calc R . .
C4 C 0.30137(9) -0.0378(5) 1.09675(18) 0.0423(6) Uani 1 1 d . . .
H4A H 0.2668 -0.1385 1.0764 0.051 Uiso 1 1 calc R . .
C5 C 0.35574(9) -0.0670(4) 1.04477(15) 0.0328(4) Uani 1 1 d . . .
H5A H 0.3570 -0.1875 0.9893 0.039 Uiso 1 1 calc R . .
C6 C 0.39665(8) 0.6349(3) 1.31344(14) 0.0244(4) Uani 1 1 d . . .
H6A H 0.3814 0.7879 1.3529 0.029 Uiso 1 1 calc R . .
H6B H 0.4120 0.7061 1.2489 0.029 Uiso 1 1 calc R . .
C7 C 0.45005(7) 0.5062(3) 1.37410(12) 0.0179(3) Uani 1 1 d . . .

loop_
_atom_site_aniso_label
_atom_site_aniso_U_11
_atom_site_aniso_U_22
_atom_site_aniso_U_33
_atom_site_aniso_U_23
_atom_site_aniso_U_13
_atom_site_aniso_U_12
Fe1 0.01824(18) 0.01357(17) 0.01856(18) 0.00047(11) -0.00048(12) 0.00096(11)
O1 0.0228(6) 0.0188(6) 0.0267(6) -0.0050(5) -0.0006(5) -0.0020(5)
O2 0.0268(6) 0.0168(5) 0.0244(6) 0.0019(5) -0.0034(5) -0.0004(5)
O3 0.0177(6) 0.0328(7) 0.0284(6) -0.0103(5) 0.0002(5) 0.0010(5)
N1 0.0225(7) 0.0215(7) 0.0219(7) 0.0004(6) 0.0016(5) 0.0006(6)
C1 0.0182(7) 0.0224(8) 0.0256(8) -0.0001(7) 0.0003(6) -0.0019(6)
C2 0.0198(8) 0.0210(8) 0.0220(8) -0.0008(6) -0.0004(6) 0.0013(6)
C3 0.0195(8) 0.0425(11) 0.0360(10) -0.0116(9) 0.0062(7) -0.0056(8)
C4 0.0250(10) 0.0555(14) 0.0465(13) -0.0224(10) 0.0043(9) -0.0172(9)
C5 0.0298(10) 0.0368(10) 0.0319(10) -0.0137(8) 0.0039(8) -0.0066(8)
C6 0.0258(9) 0.0189(8) 0.0283(8) -0.0044(7) -0.0047(7) 0.0020(7)
C7 0.0197(8) 0.0180(8) 0.0163(7) -0.0018(6) 0.0026(6) 0.0013(6)

loop_
_atom_type_symbol
_atom_type_description
_atom_type_scat_dispersion_real
_atom_type_scat_dispersion_imag
_atom_type_scat_source
C C 0.0033 0.0016 'International Tables Vol C Tables 4.2.6.8 and 6.1.1.4'
H H 0.0000 0.0000 'International Tables Vol C Tables 4.2.6.8 and 6.1.1.4'
N N 0.0061 0.0033 'International Tables Vol C Tables 4.2.6.8 and 6.1.1.4'
O O 0.0106 0.0060 'International Tables Vol C Tables 4.2.6.8 and 6.1.1.4'
Fe Fe 0.3463 0.8444 'International Tables Vol C Tables 4.2.6.8 and 6.1.1.4'

loop_
_geom_angle_atom_site_label_1
_geom_angle_atom_site_label_2
_geom_angle_atom_site_label_3
_geom_angle
_geom_angle_site_symmetry_1
_geom_angle_site_symmetry_3
_geom_angle_publ_flag
O1 Fe1 O1 180.000(1) 2_647 6_565 ?
O1 Fe1 O2 90.84(4) 2_647 2_657 ?
O1 Fe1 O2 89.16(4) 6_565 2_657 ?
O1 Fe1 O2 89.16(4) 2_647 6 ?
O1 Fe1 O2 90.84(4) 6_565 6 ?
O2 Fe1 O2 180.00(5) 2_657 6 ?
O1 Fe1 N1 93.56(5) 2_647 5_657 ?
O1 Fe1 N1 86.44(5) 6_565 5_657 ?
O2 Fe1 N1 85.77(5) 2_657 5_657 ?
O2 Fe1 N1 94.23(5) 6 5_657 ?
O1 Fe1 N1 86.44(5) 2_647 . ?
O1 Fe1 N1 93.56(5) 6_565 . ?
O2 Fe1 N1 94.23(5) 2_657 . ?
O2 Fe1 N1 85.77(5) 6 . ?
N1 Fe1 N1 180.0 5_657 . ?
C7 O1 Fe1 136.92(11) . 2_667 ?
C7 O2 Fe1 131.66(11) . 2_657 ?
C2 O3 C6 118.15(13) . . ?
C5 N1 C1 118.08(15) . . ?
C5 N1 Fe1 123.55(12) . . ?
C1 N1 Fe1 118.04(11) . . ?
N1 C1 C2 122.88(15) . . ?
N1 C1 H1A 118.6 . . ?
C2 C1 H1A 118.6 . . ?
O3 C2 C3 116.45(15) . . ?
O3 C2 C1 124.87(15) . . ?
C3 C2 C1 118.67(15) . . ?
C4 C3 C2 118.38(17) . . ?
C4 C3 H3A 120.8 . . ?
C2 C3 H3A 120.8 . . ?
C3 C4 C5 119.86(18) . . ?
C3 C4 H4A 120.1 . . ?
C5 C4 H4A 120.1 . . ?
N1 C5 C4 122.12(17) . . ?
N1 C5 H5A 118.9 . . ?
C4 C5 H5A 118.9 . . ?
O3 C6 C7 115.00(14) . . ?
O3 C6 H6A 108.5 . . ?
C7 C6 H6A 108.5 . . ?
O3 C6 H6B 108.5 . . ?
C7 C6 H6B 108.5 . . ?
H6A C6 H6B 107.5 . . ?
O2 C7 O1 126.08(15) . . ?
O2 C7 C6 119.06(15) . . ?
O1 C7 C6 114.81(14) . . ?

loop_
_geom_bond_atom_site_label_1
_geom_bond_atom_site_label_2
_geom_bond_distance
_geom_bond_site_symmetry_2
_geom_bond_publ_flag
Fe1 O1 2.0601(11) 2_647 ?
Fe1 O1 2.0601(11) 6_565 ?
Fe1 O2 2.1720(11) 2_657 ?
Fe1 O2 2.1720(11) 6 ?
Fe1 N1 2.2787(14) 5_657 ?
Fe1 N1 2.2787(14) . ?
O1 C7 1.255(2) . ?
O1 Fe1 2.0601(11) 2_667 ?
O2 C7 1.2512(19) . ?
O2 Fe1 2.1720(11) 2_657 ?
O3 C2 1.363(2) . ?
O3 C6 1.431(2) . ?
N1 C5 1.336(2) . ?
N1 C1 1.339(2) . ?
C1 C2 1.387(2) . ?
C1 H1A 0.9300 . ?
C2 C3 1.381(2) . ?
C3 C4 1.377(3) . ?
C3 H3A 0.9300 . ?
C4 C5 1.381(3) . ?
C4 H4A 0.9300 . ?
C5 H5A 0.9300 . ?
C6 C7 1.518(2) . ?
C6 H6A 0.9700 . ?
C6 H6B 0.9700 . ?
